data_4080019
loop_
_publ_author_name
'Fecker, Ann Christin'
'Gl\"uckner, Andreas'
'Daniliuc, Constantin G.'
'Freytag, Matthias'
'Jones, Peter G.'
'Walter, Marc D.'

_publ_section_title
;
 Synthesis and Coordination Chemistry of an Enantiomerically Pure
 Pentadienyl Ligand
;
_journal_issue 3
_journal_name_full Organometallics
_journal_page_first 874
_journal_paper_doi 10.1021/om301189g
_journal_volume 32
_journal_year 2013
_chemical_absolute_configuration ad
_chemical_formula_sum 'C30 H48 Fe'
_chemical_formula_weight 464.53
_chemical_name_systematic
; 
 ? 
;
_space_group_IT_number 19
_symmetry_cell_setting orthorhombic
_symmetry_space_group_name_Hall 'P 2ac 2ab'
_symmetry_space_group_name_H-M 'P 21 21 21'
_atom_sites_solution_hydrogens geom
_atom_sites_solution_primary direct
_atom_sites_solution_secondary difmap
_audit_creation_method SHELXL-97
_cell_angle_alpha 90.00
_cell_angle_beta 90.00
_cell_angle_gamma 90.00
_cell_formula_units_Z 4
_cell_length_a 9.5922(2)
_cell_length_b 14.8818(4)
_cell_length_c 18.3651(4)
_cell_measurement_reflns_used 20894
_cell_measurement_temperature 100(2)
_cell_measurement_theta_max 29.2527
_cell_measurement_theta_min 2.1189
_cell_volume 2621.60(11)
_computing_cell_refinement
; 
CrysAlisPro, Oxford Diffraction Ltd., 
Version 1.171.35.11 (release 16-05-2011 CrysAlis171 .NET) 
(compiled May 16 2011,17:55:39) 
;
_computing_data_collection
; 
CrysAlisPro, Oxford Diffraction Ltd., 
Version 1.171.35.11 (release 16-05-2011 CrysAlis171 .NET) 
(compiled May 16 2011,17:55:39) 
;
_computing_data_reduction
; 
CrysAlisPro, Oxford Diffraction Ltd., 
Version 1.171.35.11 (release 16-05-2011 CrysAlis171 .NET) 
(compiled May 16 2011,17:55:39) 
;
_computing_molecular_graphics 'BRUKER XP'
_computing_publication_material SHELXL-97
_computing_structure_refinement 'SHELXL-97 (Sheldrick, 1997)'
_computing_structure_solution 'SHELXS-97 (Sheldrick, 1990)'
_diffrn_ambient_temperature 100(2)
_diffrn_detector_area_resol_mean 16.1419
_diffrn_measured_fraction_theta_full 0.998
_diffrn_measured_fraction_theta_max 0.998
_diffrn_measurement_device_type 'Xcalibur, Eos'
_diffrn_measurement_method '\w scans'
_diffrn_radiation_monochromator graphite
_diffrn_radiation_source 'Enhance (Mo) X-ray Source'
_diffrn_radiation_type 'Mo K\a'
_diffrn_radiation_wavelength 0.71073
_diffrn_reflns_av_R_equivalents 0.0633
_diffrn_reflns_av_sigmaI/netI 0.0292
_diffrn_reflns_limit_h_max 12
_diffrn_reflns_limit_h_min -12
_diffrn_reflns_limit_k_max 19
_diffrn_reflns_limit_k_min -19
_diffrn_reflns_limit_l_max 24
_diffrn_reflns_limit_l_min -24
_diffrn_reflns_number 101445
_diffrn_reflns_theta_full 27.88
_diffrn_reflns_theta_max 27.88
_diffrn_reflns_theta_min 2.22
_exptl_absorpt_coefficient_mu 0.590
_exptl_absorpt_correction_T_max 1.00000
_exptl_absorpt_correction_T_min 0.98236
_exptl_absorpt_correction_type multi-scan
_exptl_absorpt_process_details
; 
CrysAlisPro, Oxford Diffraction Ltd., 
Version 1.171.35.11 (release 16-05-2011 CrysAlis171 .NET) 
(compiled May 16 2011,17:55:39) 
;
_exptl_crystal_colour red
_exptl_crystal_density_diffrn 1.177
_exptl_crystal_density_method 'not measured'
_exptl_crystal_description prism
_exptl_crystal_F_000 1016
_exptl_crystal_size_max 0.17
_exptl_crystal_size_mid 0.16
_exptl_crystal_size_min 0.13
_refine_diff_density_max 0.314
_refine_diff_density_min -0.218
_refine_diff_density_rms 0.043
_refine_ls_abs_structure_details 'Flack H D (1983), Acta Cryst. A39, 876-881'
_refine_ls_abs_structure_Flack -0.022(10)
_refine_ls_extinction_method none
_refine_ls_goodness_of_fit_ref 1.045
_refine_ls_hydrogen_treatment mixed
_refine_ls_matrix_type full
_refine_ls_number_parameters 316
_refine_ls_number_reflns 6242
_refine_ls_number_restraints 0
_refine_ls_restrained_S_all 1.045
_refine_ls_R_factor_all 0.0334
_refine_ls_R_factor_gt 0.0279
_refine_ls_shift/su_max 0.001
_refine_ls_shift/su_mean 0.000
_refine_ls_structure_factor_coef Fsqd
_refine_ls_weighting_details 'calc w=1/[\s^2^(Fo^2^)+(0.0267P)^2^+0.6860P] where P=(Fo^2^+2Fc^2^)/3'
_refine_ls_weighting_scheme calc
_refine_ls_wR_factor_gt 0.0594
_refine_ls_wR_factor_ref 0.0614
_reflns_number_gt 5780
_reflns_number_total 6242
_reflns_threshold_expression >2sigma(I)
_cod_data_source_file om301189g_si_002.cif
_cod_data_source_block complex9
_cod_database_code 4080019

loop_
_symmetry_equiv_pos_as_xyz
'x, y, z'
'-x+1/2, -y, z+1/2'
'-x, y+1/2, -z+1/2'
'x+1/2, -y+1/2, -z'

loop_
_atom_site_label
_atom_site_type_symbol
_atom_site_fract_x
_atom_site_fract_y
_atom_site_fract_z
_atom_site_U_iso_or_equiv
_atom_site_adp_type
_atom_site_occupancy
_atom_site_symmetry_multiplicity
_atom_site_calc_flag
_atom_site_refinement_flags
Fe Fe 0.27452(2) 0.349744(14) 0.240481(11) 0.01066(5) Uani 1 1 d .
C1 C 0.11166(17) 0.44161(11) 0.25631(10) 0.0187(3) Uani 1 1 d .
H1A H 0.0246(19) 0.4134(12) 0.2702(10) 0.017(5) Uiso 1 1 d .
H1B H 0.096(2) 0.4886(13) 0.2223(11) 0.025(5) Uiso 1 1 d .
C2 C 0.2211(2) 0.45577(10) 0.30699(8) 0.0170(3) Uani 1 1 d .
C3 C 0.27248(19) 0.38388(10) 0.35004(8) 0.0156(3) Uani 1 1 d .
H3 H 0.353(2) 0.3938(13) 0.3813(10) 0.020(5) Uiso 1 1 d .
C4 C 0.23201(17) 0.29229(10) 0.34440(8) 0.0128(3) Uani 1 1 d .
C5 C 0.12443(17) 0.25978(11) 0.29905(9) 0.0140(3) Uani 1 1 d .
H5 H 0.043(2) 0.2932(14) 0.2917(11) 0.027(5) Uiso 1 1 d .
C6 C 0.09242(16) 0.15872(11) 0.30457(9) 0.0175(3) Uani 1 1 d .
H6A H -0.0067 0.1506 0.3181 0.021 Uiso 1 1 calc R
H6B H 0.1067 0.1306 0.2563 0.021 Uiso 1 1 calc R
C7 C 0.18356(17) 0.11121(11) 0.36037(9) 0.0164(3) Uani 1 1 d .
H7 H 0.1652 0.0455 0.3665 0.020 Uiso 1 1 calc R
C8 C 0.33645(17) 0.13672(11) 0.34469(9) 0.0160(3) Uani 1 1 d .
H8A H 0.3569 0.1480 0.2927 0.019 Uiso 1 1 calc R
H8B H 0.4058 0.0956 0.3667 0.019 Uiso 1 1 calc R
C9 C 0.30825(16) 0.22280(11) 0.38975(9) 0.0156(3) Uani 1 1 d .
H9 H 0.3884 0.2457 0.4192 0.019 Uiso 1 1 calc R
C10 C 0.19633(16) 0.16617(11) 0.43261(8) 0.0172(3) Uani 1 1 d .
C11 C 0.06803(19) 0.21404(13) 0.46267(10) 0.0232(4) Uani 1 1 d .
H11A H 0.0037 0.1697 0.4833 0.035 Uiso 1 1 calc R
H11B H 0.0215 0.2468 0.4233 0.035 Uiso 1 1 calc R
H11C H 0.0965 0.2564 0.5007 0.035 Uiso 1 1 calc R
C12 C 0.2622(2) 0.11092(12) 0.49411(9) 0.0253(4) Uani 1 1 d .
H12A H 0.2858 0.1507 0.5348 0.038 Uiso 1 1 calc R
H12B H 0.3471 0.0817 0.4762 0.038 Uiso 1 1 calc R
H12C H 0.1960 0.0651 0.5106 0.038 Uiso 1 1 calc R
C13 C 0.2918(2) 0.54639(11) 0.31254(9) 0.0238(4) Uani 1 1 d .
H13A H 0.2981 0.5735 0.2640 0.036 Uiso 1 1 calc R
H13B H 0.3858 0.5387 0.3326 0.036 Uiso 1 1 calc R
H13C H 0.2375 0.5857 0.3446 0.036 Uiso 1 1 calc R
C14 C 0.30862(15) 0.38884(11) 0.12991(8) 0.0118(3) Uani 1 1 d .
C15 C 0.29984(16) 0.29160(11) 0.13571(8) 0.0128(3) Uani 1 1 d .
C16 C 0.41059(16) 0.26514(11) 0.18432(9) 0.0116(3) Uani 1 1 d .
H16 H 0.4322(19) 0.2062(12) 0.1949(10) 0.014(5) Uiso 1 1 d .
C17 C 0.48610(15) 0.34127(11) 0.20917(8) 0.0121(3) Uani 1 1 d .
C18 C 0.42023(16) 0.41620(11) 0.17699(9) 0.0119(3) Uani 1 1 d .
H18 H 0.4443(18) 0.4787(12) 0.1856(9) 0.009(4) Uiso 1 1 d .
C19 C 0.24755(16) 0.45737(11) 0.07553(8) 0.0160(3) Uani 1 1 d .
C20 C 0.26317(19) 0.55504(10) 0.10291(9) 0.0193(3) Uani 1 1 d .
H20A H 0.2129 0.5620 0.1490 0.029 Uiso 1 1 calc R
H20B H 0.2244 0.5964 0.0667 0.029 Uiso 1 1 calc R
H20C H 0.3621 0.5686 0.1104 0.029 Uiso 1 1 calc R
C21 C 0.09362(18) 0.44454(12) 0.05494(10) 0.0228(4) Uani 1 1 d .
H21A H 0.0822 0.3872 0.0294 0.034 Uiso 1 1 calc R
H21B H 0.0639 0.4938 0.0231 0.034 Uiso 1 1 calc R
H21C H 0.0365 0.4444 0.0992 0.034 Uiso 1 1 calc R
C22 C 0.33971(19) 0.45127(13) 0.00644(9) 0.0226(4) Uani 1 1 d .
H22A H 0.4376 0.4604 0.0198 0.034 Uiso 1 1 calc R
H22B H 0.3112 0.4977 -0.0284 0.034 Uiso 1 1 calc R
H22C H 0.3287 0.3919 -0.0159 0.034 Uiso 1 1 calc R
C23 C 0.21046(18) 0.22105(10) 0.09561(8) 0.0152(3) Uani 1 1 d .
C24 C 0.05412(17) 0.22813(12) 0.11420(9) 0.0192(3) Uani 1 1 d .
H24A H 0.0206 0.2886 0.1025 0.029 Uiso 1 1 calc R
H24B H 0.0405 0.2164 0.1662 0.029 Uiso 1 1 calc R
H24C H 0.0019 0.1838 0.0857 0.029 Uiso 1 1 calc R
C25 C 0.2303(2) 0.22593(11) 0.01251(8) 0.0211(3) Uani 1 1 d .
H25A H 0.1852 0.1740 -0.0104 0.032 Uiso 1 1 calc R
H25B H 0.3301 0.2254 0.0010 0.032 Uiso 1 1 calc R
H25C H 0.1883 0.2814 -0.0060 0.032 Uiso 1 1 calc R
C26 C 0.25786(19) 0.12592(10) 0.11748(9) 0.0189(4) Uani 1 1 d .
H26A H 0.1975 0.0813 0.0941 0.028 Uiso 1 1 calc R
H26B H 0.2519 0.1194 0.1705 0.028 Uiso 1 1 calc R
H26C H 0.3544 0.1165 0.1018 0.028 Uiso 1 1 calc R
C27 C 0.62591(14) 0.34110(10) 0.24828(8) 0.0136(3) Uani 1 1 d .
C28 C 0.73730(17) 0.32616(12) 0.18909(9) 0.0221(4) Uani 1 1 d .
H28A H 0.7179 0.2699 0.1633 0.033 Uiso 1 1 calc R
H28B H 0.8296 0.3228 0.2118 0.033 Uiso 1 1 calc R
H28C H 0.7352 0.3763 0.1545 0.033 Uiso 1 1 calc R
C29 C 0.63632(18) 0.26595(11) 0.30433(9) 0.0186(4) Uani 1 1 d .
H29A H 0.5691 0.2767 0.3435 0.028 Uiso 1 1 calc R
H29B H 0.7308 0.2645 0.3246 0.028 Uiso 1 1 calc R
H29C H 0.6158 0.2083 0.2809 0.028 Uiso 1 1 calc R
C30 C 0.65460(18) 0.43080(11) 0.28610(10) 0.0208(4) Uani 1 1 d .
H30A H 0.6493 0.4796 0.2504 0.031 Uiso 1 1 calc R
H30B H 0.7479 0.4296 0.3078 0.031 Uiso 1 1 calc R
H30C H 0.5850 0.4407 0.3243 0.031 Uiso 1 1 calc R

loop_
_atom_site_aniso_label
_atom_site_aniso_U_11
_atom_site_aniso_U_22
_atom_site_aniso_U_33
_atom_site_aniso_U_23
_atom_site_aniso_U_13
_atom_site_aniso_U_12
Fe 0.01055(9) 0.01055(9) 0.01089(10) -0.00127(8) 0.00102(8) 0.00065(8)
C1 0.0183(8) 0.0156(7) 0.0223(9) 0.0016(8) 0.0072(7) 0.0059(6)
C2 0.0231(8) 0.0127(7) 0.0153(7) -0.0029(6) 0.0082(7) 0.0020(7)
C3 0.0166(7) 0.0178(7) 0.0126(7) -0.0033(6) 0.0038(7) -0.0013(7)
C4 0.0136(7) 0.0146(7) 0.0101(7) -0.0008(6) 0.0046(6) -0.0009(6)
C5 0.0129(8) 0.0160(8) 0.0132(8) 0.0000(6) 0.0023(6) -0.0007(6)
C6 0.0167(8) 0.0190(8) 0.0169(8) -0.0019(7) 0.0021(6) -0.0050(7)
C7 0.0194(8) 0.0118(7) 0.0181(8) -0.0002(6) 0.0035(6) -0.0036(6)
C8 0.0173(7) 0.0141(8) 0.0167(8) -0.0002(7) 0.0032(6) 0.0012(6)
C9 0.0150(8) 0.0170(8) 0.0148(7) 0.0009(6) 0.0008(6) -0.0028(6)
C10 0.0200(9) 0.0169(8) 0.0148(7) 0.0003(6) 0.0043(6) -0.0030(6)
C11 0.0244(9) 0.0246(9) 0.0206(9) -0.0015(7) 0.0090(7) -0.0054(7)
C12 0.0296(10) 0.0284(9) 0.0180(8) 0.0072(7) 0.0016(7) -0.0057(8)
C13 0.0361(11) 0.0145(8) 0.0206(8) -0.0027(7) 0.0078(8) 0.0003(8)
C14 0.0113(8) 0.0142(7) 0.0099(7) -0.0009(6) 0.0008(5) 0.0027(6)
C15 0.0135(9) 0.0144(7) 0.0104(7) -0.0017(6) 0.0022(6) 0.0005(6)
C16 0.0133(8) 0.0105(8) 0.0109(7) -0.0014(6) 0.0009(6) 0.0014(6)
C17 0.0123(7) 0.0129(7) 0.0111(6) 0.0005(6) 0.0021(5) 0.0004(6)
C18 0.0118(7) 0.0121(8) 0.0118(8) 0.0005(6) 0.0025(6) 0.0007(6)
C19 0.0165(9) 0.0165(7) 0.0150(7) 0.0013(6) -0.0014(6) 0.0030(6)
C20 0.0214(9) 0.0147(7) 0.0219(8) 0.0035(6) -0.0015(7) 0.0054(7)
C21 0.0185(9) 0.0231(9) 0.0269(9) 0.0005(8) -0.0071(7) 0.0057(7)
C22 0.0276(9) 0.0241(9) 0.0160(8) 0.0031(7) 0.0018(7) 0.0034(8)
C23 0.0167(8) 0.0155(8) 0.0134(7) -0.0036(6) -0.0019(6) -0.0009(7)
C24 0.0149(8) 0.0233(9) 0.0194(8) -0.0027(7) -0.0043(7) -0.0023(7)
C25 0.0275(9) 0.0222(8) 0.0135(7) -0.0047(6) -0.0013(7) -0.0021(8)
C26 0.0221(9) 0.0147(8) 0.0199(8) -0.0034(6) -0.0013(6) -0.0016(6)
C27 0.0107(6) 0.0154(7) 0.0146(7) -0.0003(7) -0.0010(5) -0.0009(6)
C28 0.0118(8) 0.0358(10) 0.0187(8) -0.0012(7) 0.0015(6) 0.0004(7)
C29 0.0167(8) 0.0188(9) 0.0202(9) 0.0040(7) -0.0045(7) 0.0002(6)
C30 0.0188(9) 0.0193(9) 0.0244(9) 0.0002(7) -0.0064(7) -0.0018(7)

loop_
_atom_type_symbol
_atom_type_description
_atom_type_scat_dispersion_real
_atom_type_scat_dispersion_imag
_atom_type_scat_source
C C 0.0033 0.0016 'International Tables Vol C Tables 4.2.6.8 and 6.1.1.4'
H H 0.0000 0.0000 'International Tables Vol C Tables 4.2.6.8 and 6.1.1.4'
Fe Fe 0.3463 0.8444 'International Tables Vol C Tables 4.2.6.8 and 6.1.1.4'

loop_
_geom_angle_atom_site_label_1
_geom_angle_atom_site_label_2
_geom_angle_atom_site_label_3
_geom_angle
C2 Fe C18 97.82(6)
C2 Fe C3 40.13(6)
C18 Fe C3 115.80(7)
C2 Fe C16 155.64(7)
C18 Fe C16 65.65(6)
C3 Fe C16 129.27(7)
C2 Fe C1 39.90(7)
C18 Fe C1 105.64(7)
C3 Fe C1 72.48(7)
C16 Fe C1 158.18(7)
C2 Fe C17 116.49(7)
C18 Fe C17 39.40(6)
C3 Fe C17 106.71(6)
C16 Fe C17 39.52(6)
C1 Fe C17 142.41(6)
C2 Fe C15 151.36(6)
C18 Fe C15 66.88(6)
C3 Fe C15 168.31(6)
C16 Fe C15 40.06(6)
C1 Fe C15 118.46(7)
C17 Fe C15 67.62(6)
C2 Fe C4 74.26(6)
C18 Fe C4 145.58(6)
C3 Fe C4 39.46(6)
C16 Fe C4 108.69(6)
C1 Fe C4 89.71(7)
C17 Fe C4 113.80(6)
C15 Fe C4 132.06(6)
C2 Fe C14 113.13(6)
C18 Fe C14 39.83(6)
C3 Fe C14 148.86(6)
C16 Fe C14 66.35(6)
C1 Fe C14 93.91(7)
C17 Fe C14 67.09(6)
C15 Fe C14 39.89(6)
C4 Fe C14 171.67(6)
C2 Fe C5 90.75(6)
C18 Fe C5 171.43(6)
C3 Fe C5 71.02(6)
C16 Fe C5 106.18(6)
C1 Fe C5 81.04(6)
C17 Fe C5 135.40(6)
C15 Fe C5 105.36(6)
C4 Fe C5 37.57(6)
C14 Fe C5 135.80(6)
C2 C1 Fe 68.69(9)
C1 C2 C3 120.72(15)
C1 C2 C13 120.57(15)
C3 C2 C13 118.59(16)
C1 C2 Fe 71.42(9)
C3 C2 Fe 70.51(9)
C13 C2 Fe 127.65(12)
C2 C3 C4 126.00(15)
C2 C3 Fe 69.36(9)
C4 C3 Fe 72.37(9)
C5 C4 C3 124.85(15)
C5 C4 C9 116.30(13)
C3 C4 C9 118.86(14)
C5 C4 Fe 75.46(9)
C3 C4 Fe 68.17(8)
C9 C4 Fe 132.34(11)
C4 C5 C6 116.24(14)
C4 C5 Fe 66.97(8)
C6 C5 Fe 138.07(11)
C7 C6 C5 112.59(13)
C6 C7 C8 107.84(13)
C6 C7 C10 111.93(13)
C8 C7 C10 87.42(12)
C7 C8 C9 86.44(12)
C4 C9 C8 110.79(13)
C4 C9 C10 108.10(13)
C8 C9 C10 86.76(11)
C11 C10 C12 108.45(14)
C11 C10 C7 119.22(13)
C12 C10 C7 112.13(14)
C11 C10 C9 118.73(14)
C12 C10 C9 111.95(13)
C7 C10 C9 84.80(11)
C18 C14 C15 106.35(14)
C18 C14 C19 119.06(14)
C15 C14 C19 133.12(14)
C18 C14 Fe 67.61(9)
C15 C14 Fe 69.54(9)
C19 C14 Fe 137.45(11)
C16 C15 C14 105.93(14)
C16 C15 C23 121.26(13)
C14 C15 C23 132.44(14)
C16 C15 Fe 68.58(9)
C14 C15 Fe 70.57(9)
C23 C15 Fe 130.27(11)
C17 C16 C15 110.90(14)
C17 C16 Fe 71.26(9)
C15 C16 Fe 71.36(9)
C18 C17 C16 105.51(13)
C18 C17 C27 126.42(14)
C16 C17 C27 126.87(14)
C18 C17 Fe 68.71(8)
C16 C17 Fe 69.22(8)
C27 C17 Fe 135.91(10)
C17 C18 C14 111.23(14)
C17 C18 Fe 71.89(9)
C14 C18 Fe 72.56(9)
C21 C19 C14 116.24(14)
C21 C19 C20 106.87(13)
C14 C19 C20 111.97(13)
C21 C19 C22 109.86(14)
C14 C19 C22 105.95(12)
C20 C19 C22 105.44(13)
C25 C23 C26 105.39(13)
C25 C23 C24 109.67(14)
C26 C23 C24 106.99(14)
C25 C23 C15 111.86(13)
C26 C23 C15 109.69(13)
C24 C23 C15 112.85(13)
C17 C27 C29 112.22(12)
C17 C27 C30 111.81(13)
C29 C27 C30 108.78(13)
C17 C27 C28 106.17(12)
C29 C27 C28 109.00(13)
C30 C27 C28 108.76(13)

loop_
_geom_bond_atom_site_label_1
_geom_bond_atom_site_label_2
_geom_bond_distance
Fe C2 2.0602(15)
Fe C18 2.0715(16)
Fe C3 2.0753(15)
Fe C16 2.0863(15)
Fe C1 2.0961(15)
Fe C17 2.1132(14)
Fe C15 2.1236(15)
Fe C4 2.1307(14)
Fe C14 2.1375(15)
Fe C5 2.2410(16)
C1 C2 1.418(3)
C2 C3 1.419(2)
C2 C13 1.513(2)
C3 C4 1.421(2)
C4 C5 1.412(2)
C4 C9 1.516(2)
C5 C6 1.538(2)
C6 C7 1.521(2)
C7 C8 1.542(2)
C7 C10 1.563(2)
C8 C9 1.549(2)
C9 C10 1.575(2)
C10 C11 1.525(2)
C10 C12 1.533(2)
C14 C18 1.435(2)
C14 C15 1.453(2)
C14 C19 1.543(2)
C15 C16 1.442(2)
C15 C23 1.543(2)
C16 C17 1.420(2)
C17 C18 1.411(2)
C17 C27 1.5214(19)
C19 C21 1.536(2)
C19 C20 1.545(2)
C19 C22 1.549(2)
C23 C25 1.540(2)
C23 C26 1.540(2)
C23 C24 1.542(2)
C27 C29 1.523(2)
C27 C30 1.530(2)
C27 C28 1.540(2)

loop_
_geom_torsion_atom_site_label_1
_geom_torsion_atom_site_label_2
_geom_torsion_atom_site_label_3
_geom_torsion_atom_site_label_4
_geom_torsion
C18 Fe C1 C2 -83.42(10)
C3 Fe C1 C2 29.26(10)
C16 Fe C1 C2 -146.49(16)
C17 Fe C1 C2 -65.56(14)
C15 Fe C1 C2 -155.24(9)
C4 Fe C1 C2 65.36(10)
C14 Fe C1 C2 -122.14(10)
C5 Fe C1 C2 102.07(10)
Fe C1 C2 C3 -52.47(14)
Fe C1 C2 C13 123.35(15)
C18 Fe C2 C1 105.07(10)
C3 Fe C2 C1 -133.68(15)
C16 Fe C2 C1 150.17(15)
C17 Fe C2 C1 141.65(10)
C15 Fe C2 C1 50.21(18)
C4 Fe C2 C1 -109.20(11)
C14 Fe C2 C1 66.72(11)
C5 Fe C2 C1 -75.02(10)
C18 Fe C2 C3 -121.25(10)
C16 Fe C2 C3 -76.15(18)
C1 Fe C2 C3 133.68(15)
C17 Fe C2 C3 -84.67(11)
C15 Fe C2 C3 -176.11(13)
C4 Fe C2 C3 24.48(10)
C14 Fe C2 C3 -159.60(10)
C5 Fe C2 C3 58.66(11)
C18 Fe C2 C13 -9.66(16)
C3 Fe C2 C13 111.6(2)
C16 Fe C2 C13 35.4(2)
C1 Fe C2 C13 -114.73(19)
C17 Fe C2 C13 26.92(17)
C15 Fe C2 C13 -64.5(2)
C4 Fe C2 C13 136.07(17)
C14 Fe C2 C13 -48.00(17)
C5 Fe C2 C13 170.25(15)
C1 C2 C3 C4 5.2(3)
C13 C2 C3 C4 -170.68(15)
Fe C2 C3 C4 -47.65(15)
C1 C2 C3 Fe 52.88(14)
C13 C2 C3 Fe -123.03(14)
C18 Fe C3 C2 70.17(12)
C16 Fe C3 C2 148.85(10)
C1 Fe C3 C2 -29.11(10)
C17 Fe C3 C2 111.50(11)
C15 Fe C3 C2 170.8(3)
C4 Fe C3 C2 -141.14(15)
C14 Fe C3 C2 38.30(17)
C5 Fe C3 C2 -115.43(12)
C2 Fe C3 C4 141.14(15)
C18 Fe C3 C4 -148.68(9)
C16 Fe C3 C4 -70.00(12)
C1 Fe C3 C4 112.03(11)
C17 Fe C3 C4 -107.36(10)
C15 Fe C3 C4 -48.1(4)
C14 Fe C3 C4 179.44(11)
C5 Fe C3 C4 25.71(9)
C2 C3 C4 C5 -6.0(3)
Fe C3 C4 C5 -52.51(14)
C2 C3 C4 C9 173.95(15)
Fe C3 C4 C9 127.42(13)
C2 C3 C4 Fe 46.53(15)
C2 Fe C4 C5 112.88(11)
C18 Fe C4 C5 -166.41(11)
C3 Fe C4 C5 137.72(14)
C16 Fe C4 C5 -92.45(10)
C1 Fe C4 C5 75.60(10)
C17 Fe C4 C5 -134.65(9)
C15 Fe C4 C5 -54.00(13)
C14 Fe C4 C5 -40.3(5)
C2 Fe C4 C3 -24.84(10)
C18 Fe C4 C3 55.87(15)
C16 Fe C4 C3 129.83(10)
C1 Fe C4 C3 -62.12(10)
C17 Fe C4 C3 87.63(11)
C15 Fe C4 C3 168.28(10)
C14 Fe C4 C3 -178.0(4)
C5 Fe C4 C3 -137.72(14)
C2 Fe C4 C9 -134.61(16)
C18 Fe C4 C9 -53.90(19)
C3 Fe C4 C9 -109.77(18)
C16 Fe C4 C9 20.05(16)
C1 Fe C4 C9 -171.90(15)
C17 Fe C4 C9 -22.15(16)
C15 Fe C4 C9 58.51(18)
C14 Fe C4 C9 72.2(5)
C5 Fe C4 C9 112.51(18)
C3 C4 C5 C6 -176.69(14)
C9 C4 C5 C6 3.4(2)
Fe C4 C5 C6 133.77(13)
C3 C4 C5 Fe 49.55(14)
C9 C4 C5 Fe -130.39(13)
C2 Fe C5 C4 -62.48(10)
C18 Fe C5 C4 116.9(4)
C3 Fe C5 C4 -26.88(9)
C16 Fe C5 C4 99.78(10)
C1 Fe C5 C4 -101.33(10)
C17 Fe C5 C4 67.95(12)
C15 Fe C5 C4 141.47(9)
C14 Fe C5 C4 172.28(9)
C2 Fe C5 C6 -166.70(17)
C18 Fe C5 C6 12.7(5)
C3 Fe C5 C6 -131.11(18)
C16 Fe C5 C6 -4.44(18)
C1 Fe C5 C6 154.45(17)
C17 Fe C5 C6 -36.3(2)
C15 Fe C5 C6 37.25(18)
C4 Fe C5 C6 -104.2(2)
C14 Fe C5 C6 68.06(19)
C4 C5 C6 C7 0.9(2)
Fe C5 C6 C7 84.99(19)
C5 C6 C7 C8 -50.37(17)
C5 C6 C7 C10 44.14(17)
C6 C7 C8 C9 83.60(14)
C10 C7 C8 C9 -28.62(11)
C5 C4 C9 C8 41.44(18)
C3 C4 C9 C8 -138.50(14)
Fe C4 C9 C8 -52.65(19)
C5 C4 C9 C10 -52.03(17)
C3 C4 C9 C10 128.03(14)
Fe C4 C9 C10 -146.12(12)
C7 C8 C9 C4 -79.74(14)
C7 C8 C9 C10 28.40(11)
C6 C7 C10 C11 40.10(19)
C8 C7 C10 C11 148.31(15)
C6 C7 C10 C12 168.35(13)
C8 C7 C10 C12 -83.44(14)
C6 C7 C10 C9 -80.05(14)
C8 C7 C10 C9 28.16(11)
C4 C9 C10 C11 -37.82(18)
C8 C9 C10 C11 -148.65(15)
C4 C9 C10 C12 -165.43(13)
C8 C9 C10 C12 83.74(15)
C4 C9 C10 C7 82.78(13)
C8 C9 C10 C7 -28.04(11)
C2 Fe C14 C18 73.66(11)
C3 Fe C14 C18 47.92(16)
C16 Fe C14 C18 -79.77(10)
C1 Fe C14 C18 109.86(10)
C17 Fe C14 C18 -36.58(9)
C15 Fe C14 C18 -118.60(13)
C4 Fe C14 C18 -134.5(4)
C5 Fe C14 C18 -168.97(9)
C2 Fe C14 C15 -167.73(10)
C18 Fe C14 C15 118.60(13)
C3 Fe C14 C15 166.52(13)
C16 Fe C14 C15 38.83(9)
C1 Fe C14 C15 -131.54(10)
C17 Fe C14 C15 82.02(10)
C4 Fe C14 C15 -15.9(5)
C5 Fe C14 C15 -50.37(12)
C2 Fe C14 C19 -35.48(18)
C18 Fe C14 C19 -109.14(19)
C3 Fe C14 C19 -61.2(2)
C16 Fe C14 C19 171.09(18)
C1 Fe C14 C19 0.72(17)
C17 Fe C14 C19 -145.73(18)
C15 Fe C14 C19 132.3(2)
C4 Fe C14 C19 116.3(4)
C5 Fe C14 C19 81.89(18)
C18 C14 C15 C16 -2.00(17)
C19 C14 C15 C16 163.51(15)
Fe C14 C15 C16 -59.77(10)
C18 C14 C15 C23 -174.91(16)
C19 C14 C15 C23 -9.4(3)
Fe C14 C15 C23 127.32(18)
C18 C14 C15 Fe 57.78(10)
C19 C14 C15 Fe -136.71(17)
C2 Fe C15 C16 140.86(14)
C18 Fe C15 C16 79.11(10)
C3 Fe C15 C16 -26.7(4)
C1 Fe C15 C16 174.96(9)
C17 Fe C15 C16 36.24(9)
C4 Fe C15 C16 -66.26(12)
C14 Fe C15 C16 116.81(13)
C5 Fe C15 C16 -97.03(10)
C2 Fe C15 C14 24.06(18)
C18 Fe C15 C14 -37.69(9)
C3 Fe C15 C14 -143.5(3)
C16 Fe C15 C14 -116.81(13)
C1 Fe C15 C14 58.16(11)
C17 Fe C15 C14 -80.57(10)
C4 Fe C15 C14 176.93(9)
C5 Fe C15 C14 146.17(9)
C2 Fe C15 C23 -105.66(18)
C18 Fe C15 C23 -167.41(16)
C3 Fe C15 C23 86.8(4)
C16 Fe C15 C23 113.47(17)
C1 Fe C15 C23 -71.56(15)
C17 Fe C15 C23 149.71(15)
C4 Fe C15 C23 47.21(17)
C14 Fe C15 C23 -129.72(18)
C5 Fe C15 C23 16.45(15)
C14 C15 C16 C17 0.54(18)
C23 C15 C16 C17 174.42(13)
Fe C15 C16 C17 -60.55(11)
C14 C15 C16 Fe 61.08(11)
C23 C15 C16 Fe -125.04(14)
C2 Fe C16 C17 -12.02(19)
C18 Fe C16 C17 38.35(9)
C3 Fe C16 C17 -65.95(11)
C1 Fe C16 C17 108.81(18)
C15 Fe C16 C17 120.80(13)
C4 Fe C16 C17 -105.04(9)
C14 Fe C16 C17 82.13(9)
C5 Fe C16 C17 -144.41(9)
C2 Fe C16 C15 -132.82(14)
C18 Fe C16 C15 -82.45(10)
C3 Fe C16 C15 173.25(9)
C1 Fe C16 C15 -12.0(2)
C17 Fe C16 C15 -120.80(13)
C4 Fe C16 C15 134.16(9)
C14 Fe C16 C15 -38.67(9)
C5 Fe C16 C15 94.79(10)
C15 C16 C17 C18 1.17(17)
Fe C16 C17 C18 -59.44(10)
C15 C16 C17 C27 -166.89(14)
Fe C16 C17 C27 132.50(14)
C15 C16 C17 Fe 60.61(11)
C2 Fe C17 C18 -68.45(10)
C3 Fe C17 C18 -110.51(10)
C16 Fe C17 C18 117.06(13)
C1 Fe C17 C18 -27.72(15)
C15 Fe C17 C18 80.35(10)
C4 Fe C17 C18 -152.05(9)
C14 Fe C17 C18 36.97(9)
C5 Fe C17 C18 169.81(10)
C2 Fe C17 C16 174.49(9)
C18 Fe C17 C16 -117.06(13)
C3 Fe C17 C16 132.43(9)
C1 Fe C17 C16 -144.78(11)
C15 Fe C17 C16 -36.71(9)
C4 Fe C17 C16 90.89(10)
C14 Fe C17 C16 -80.09(9)
C5 Fe C17 C16 52.75(12)
C2 Fe C17 C27 52.44(17)
C18 Fe C17 C27 120.9(2)
C3 Fe C17 C27 10.38(17)
C16 Fe C17 C27 -122.0(2)
C1 Fe C17 C27 93.17(18)
C15 Fe C17 C27 -158.76(17)
C4 Fe C17 C27 -31.16(18)
C14 Fe C17 C27 157.86(18)
C5 Fe C17 C27 -69.30(18)
C16 C17 C18 C14 -2.50(17)
C27 C17 C18 C14 165.63(14)
Fe C17 C18 C14 -62.27(11)
C16 C17 C18 Fe 59.77(10)
C27 C17 C18 Fe -132.09(14)
C15 C14 C18 C17 2.86(17)
C19 C14 C18 C17 -165.08(13)
Fe C14 C18 C17 61.87(11)
C15 C14 C18 Fe -59.01(11)
C19 C14 C18 Fe 133.05(13)
C2 Fe C18 C17 122.84(10)
C3 Fe C18 C17 85.10(10)
C16 Fe C18 C17 -38.46(9)
C1 Fe C18 C17 162.86(9)
C15 Fe C18 C17 -82.39(10)
C4 Fe C18 C17 49.35(15)
C14 Fe C18 C17 -120.13(13)
C5 Fe C18 C17 -56.5(5)
C2 Fe C18 C14 -117.03(10)
C3 Fe C18 C14 -154.76(9)
C16 Fe C18 C14 81.67(10)
C1 Fe C18 C14 -77.00(10)
C17 Fe C18 C14 120.13(13)
C15 Fe C18 C14 37.75(9)
C4 Fe C18 C14 169.48(10)
C5 Fe C18 C14 63.6(4)
C18 C14 C19 C21 -151.02(15)
C15 C14 C19 C21 44.9(2)
Fe C14 C19 C21 -63.3(2)
C18 C14 C19 C20 -27.80(19)
C15 C14 C19 C20 168.14(16)
Fe C14 C19 C20 60.0(2)
C18 C14 C19 C22 86.65(17)
C15 C14 C19 C22 -77.4(2)
Fe C14 C19 C22 174.41(13)
C16 C15 C23 C25 -115.54(16)
C14 C15 C23 C25 56.5(2)
Fe C15 C23 C25 157.08(12)
C16 C15 C23 C26 1.0(2)
C14 C15 C23 C26 173.06(16)
Fe C15 C23 C26 -86.34(16)
C16 C15 C23 C24 120.23(16)
C14 C15 C23 C24 -67.8(2)
Fe C15 C23 C24 32.84(19)
C18 C17 C27 C29 153.71(15)
C16 C17 C27 C29 -40.6(2)
Fe C17 C27 C29 57.2(2)
C18 C17 C27 C30 31.2(2)
C16 C17 C27 C30 -163.19(15)
Fe C17 C27 C30 -65.33(19)
C18 C17 C27 C28 -87.31(18)
C16 C17 C27 C28 78.35(18)
Fe C17 C27 C28 176.21(13)
